data_4326821
loop_
_publ_author_name
'Daniel Sykes'
'Ian S. Tidmarsh'
'Andrea Barbieri'
'Igor V. Sazanovich'
'Julia A. Weinstein'
'Michael D. Ward'

_publ_contact_author
; 
        Prof. Mike Ward
        Department of Chemistry
        University of Sheffield
        SHEFFIELD
        S3 7HF
;
_publ_contact_author_email m.d.ward@sheffield.ac.uk
_publ_contact_author_fax '0114 2229346'
_publ_section_title
;
 d \\rightarrow f Energy Transfer in a Series of IrIII/EuIII Dyads:
 Energy-Transfer Mechanisms and White-Light Emission
;
_journal_name_full 'Inorganic Chemistry'
_journal_page_first 11323
_journal_page_last 11339
_journal_paper_doi 10.1021/ic2007759
_journal_volume 50
_journal_year 2011
_chemical_formula_sum 'C47 H34 Cl2 F10 Ir N8 P'
_chemical_formula_weight 1194.89
_chemical_name_systematic
; 
 ? 
;
_space_group_IT_number 2
_symmetry_cell_setting triclinic
_symmetry_space_group_name_Hall '-P 1'
_symmetry_space_group_name_H-M 'P -1'
_atom_sites_solution_hydrogens geom
_atom_sites_solution_primary direct
_atom_sites_solution_secondary difmap
_audit_creation_method SHELXL-97
_cell_angle_alpha 93.0620(10)
_cell_angle_beta 103.4640(10)
_cell_angle_gamma 92.7780(10)
_cell_formula_units_Z 2
_cell_length_a 11.1126(3)
_cell_length_b 13.4765(3)
_cell_length_c 15.7590(4)
_cell_measurement_reflns_used 9568
_cell_measurement_temperature 150(2)
_cell_measurement_theta_max 27.26
_cell_measurement_theta_min 2.49
_cell_volume 2287.40(10)
_computing_cell_refinement 'Bruker SMART'
_computing_data_collection 'Bruker SMART'
_computing_data_reduction 'Bruker SAINT'
_computing_molecular_graphics 'Bruker SHELXTL'
_computing_publication_material 'Bruker SHELXTL'
_computing_structure_refinement 'Bruker SHELXTL'
_computing_structure_solution 'Bruker SHELXTL'
_diffrn_ambient_temperature 150(2)
_diffrn_measured_fraction_theta_full 0.995
_diffrn_measured_fraction_theta_max 0.995
_diffrn_measurement_device_type 'CCD area detector'
_diffrn_measurement_method 'phi and omega scans'
_diffrn_radiation_monochromator graphite
_diffrn_radiation_source 'sealed tube'
_diffrn_radiation_type MoK\a
_diffrn_radiation_wavelength 0.71073
_diffrn_reflns_av_R_equivalents 0.0224
_diffrn_reflns_av_sigmaI/netI 0.0199
_diffrn_reflns_limit_h_max 14
_diffrn_reflns_limit_h_min -14
_diffrn_reflns_limit_k_max 17
_diffrn_reflns_limit_k_min -17
_diffrn_reflns_limit_l_max 20
_diffrn_reflns_limit_l_min -20
_diffrn_reflns_number 43055
_diffrn_reflns_theta_full 27.28
_diffrn_reflns_theta_max 27.28
_diffrn_reflns_theta_min 1.33
_exptl_absorpt_coefficient_mu 3.156
_exptl_absorpt_correction_T_max 0.7431
_exptl_absorpt_correction_T_min 0.5709
_exptl_absorpt_correction_type multi-scan
_exptl_absorpt_process_details SADABS
_exptl_crystal_colour yellow
_exptl_crystal_density_diffrn 1.735
_exptl_crystal_description block
_exptl_crystal_F_000 1176
_exptl_crystal_size_max 0.20
_exptl_crystal_size_mid 0.15
_exptl_crystal_size_min 0.10
_refine_diff_density_max 1.721
_refine_diff_density_min -1.842
_refine_diff_density_rms 0.169
_refine_ls_extinction_method none
_refine_ls_goodness_of_fit_ref 1.085
_refine_ls_hydrogen_treatment constr
_refine_ls_matrix_type full
_refine_ls_number_parameters 745
_refine_ls_number_reflns 10217
_refine_ls_number_restraints 1082
_refine_ls_restrained_S_all 1.114
_refine_ls_R_factor_all 0.0414
_refine_ls_R_factor_gt 0.0380
_refine_ls_shift/su_max 0.002
_refine_ls_shift/su_mean 0.000
_refine_ls_structure_factor_coef Fsqd
_refine_ls_weighting_details 'calc w=1/[\s^2^(Fo^2^)+(0.0603P)^2^+9.3859P] where P=(Fo^2^+2Fc^2^)/3'
_refine_ls_weighting_scheme calc
_refine_ls_wR_factor_gt 0.1001
_refine_ls_wR_factor_ref 0.1080
_reflns_number_gt 9565
_reflns_number_total 10217
_reflns_threshold_expression >2sigma(I)
_cod_data_source_file ic2007759_si_003_5.cif
_cod_data_source_block platon
_cod_original_sg_symbol_H-M 'P -1 '
_cod_database_code 4326821

loop_
_symmetry_equiv_pos_as_xyz
'x, y, z'
'-x, -y, -z'

loop_
_atom_site_label
_atom_site_type_symbol
_atom_site_fract_x
_atom_site_fract_y
_atom_site_fract_z
_atom_site_U_iso_or_equiv
_atom_site_adp_type
_atom_site_occupancy
_atom_site_symmetry_multiplicity
_atom_site_calc_flag
_atom_site_refinement_flags
_atom_site_disorder_assembly
_atom_site_disorder_group
Ir1 Ir 0.903729(14) 0.227528(12) 0.688162(10) 0.02079(7) Uani 1 1 d . . .
N111 N 1.0574(4) 0.2646(4) 0.7993(3) 0.0393(7) Uani 1 1 d U . .
C112 C 1.0415(5) 0.2353(5) 0.8773(4) 0.0437(6) Uani 1 1 d U . .
C113 C 1.1350(6) 0.2472(5) 0.9530(4) 0.0487(8) Uani 1 1 d U . .
H113 H 1.1217 0.2245 1.0063 0.058 Uiso 1 1 calc R . .
C114 C 1.2492(6) 0.2929(5) 0.9500(4) 0.0502(8) Uani 1 1 d U . .
H114 H 1.3151 0.3019 1.0010 0.060 Uiso 1 1 calc R . .
C115 C 1.2640(6) 0.3248(5) 0.8707(4) 0.0472(8) Uani 1 1 d U . .
H115 H 1.3401 0.3573 0.8667 0.057 Uiso 1 1 calc R . .
C116 C 1.1675(5) 0.3089(5) 0.7978(4) 0.0416(7) Uani 1 1 d U . .
H116 H 1.1794 0.3304 0.7438 0.050 Uiso 1 1 calc R . .
N121 N 0.7295(5) 0.1426(5) 0.8135(3) 0.0472(6) Uani 1 1 d U . .
N122 N 0.8334(5) 0.1886(4) 0.7995(3) 0.0431(7) Uani 1 1 d U . .
C123 C 0.9187(6) 0.1911(5) 0.8749(4) 0.0456(6) Uani 1 1 d U . .
C124 C 0.8700(6) 0.1474(6) 0.9388(4) 0.0508(7) Uani 1 1 d U . .
H124 H 0.9106 0.1406 0.9981 0.061 Uiso 1 1 calc R . .
C125 C 0.7504(6) 0.1164(6) 0.8972(4) 0.0517(7) Uani 1 1 d U . .
H125 H 0.6922 0.0823 0.9227 0.062 Uiso 1 1 calc R . .
C126 C 0.6115(5) 0.1407(6) 0.7498(4) 0.0487(7) Uani 1 1 d U . .
H12A H 0.5535 0.0898 0.7644 0.058 Uiso 1 1 calc R . .
H12B H 0.6241 0.1210 0.6912 0.058 Uiso 1 1 calc R . .
N31X N 0.8488(8) 0.4166(7) 1.2235(6) 0.0478(8) Uani 0.452(9) 1 d PGU A 1
C32X C 0.7533(8) 0.3768(7) 1.1549(5) 0.0478(7) Uani 0.452(9) 1 d PGU A 1
C33X C 0.6648(7) 0.3082(8) 1.1705(5) 0.0482(8) Uani 0.452(9) 1 d PGDU A 1
H33X H 0.5995 0.2810 1.1236 0.058 Uiso 0.452(9) 1 calc PR A 1
C34X C 0.6718(8) 0.2794(8) 1.2549(5) 0.0486(8) Uani 0.452(9) 1 d PGU A 1
H34X H 0.6114 0.2325 1.2656 0.058 Uiso 0.452(9) 1 calc PR A 1
C35X C 0.7673(9) 0.3192(8) 1.3235(5) 0.0488(8) Uani 0.452(9) 1 d PGU A 1
H35X H 0.7721 0.2995 1.3811 0.059 Uiso 0.452(9) 1 calc PR A 1
C36X C 0.8558(9) 0.3878(7) 1.3078(5) 0.0483(8) Uani 0.452(9) 1 d PGU A 1
H36X H 0.9211 0.4150 1.3547 0.058 Uiso 0.452(9) 1 calc PR A 1
N31Y N 0.8847(6) 0.3992(7) 1.2239(5) 0.0480(8) Uani 0.548(9) 1 d PGU A 2
C32Y C 0.7693(6) 0.3857(7) 1.1657(4) 0.0475(7) Uani 0.548(9) 1 d PGU A 2
C33Y C 0.6666(5) 0.3517(7) 1.1945(4) 0.0481(7) Uani 0.548(9) 1 d PGDU A 2
H33Y H 0.5877 0.3424 1.1547 0.058 Uiso 0.548(9) 1 calc PR A 2
C34Y C 0.6792(6) 0.3312(8) 1.2815(4) 0.0488(8) Uani 0.548(9) 1 d PGU A 2
H34Y H 0.6090 0.3080 1.3012 0.059 Uiso 0.548(9) 1 calc PR A 2
C35Y C 0.7947(7) 0.3447(7) 1.3398(4) 0.0487(8) Uani 0.548(9) 1 d PGU A 2
H35Y H 0.8033 0.3308 1.3993 0.058 Uiso 0.548(9) 1 calc PR A 2
C36Y C 0.8974(6) 0.3787(7) 1.3110(5) 0.0485(8) Uani 0.548(9) 1 d PGU A 2
H36Y H 0.9763 0.3880 1.3508 0.058 Uiso 0.548(9) 1 calc PR A 2
N141 N 0.6820(5) 0.4674(5) 0.9510(3) 0.0494(6) Uani 1 1 d U A .
N142 N 0.6515(4) 0.4307(4) 1.0213(3) 0.0457(7) Uani 1 1 d U A .
C143 C 0.7587(5) 0.4171(5) 1.0770(4) 0.0478(6) Uani 1 1 d DU . .
C144 C 0.8585(6) 0.4438(6) 1.0401(4) 0.0531(7) Uani 1 1 d U A .
H144 H 0.9445 0.4404 1.0653 0.064 Uiso 1 1 calc R . .
C145 C 0.8046(6) 0.4754(6) 0.9606(4) 0.0537(7) Uani 1 1 d U . .
H145 H 0.8469 0.4991 0.9190 0.064 Uiso 1 1 calc R A .
C146 C 0.5876(5) 0.4923(6) 0.8767(4) 0.0500(7) Uani 1 1 d U . .
H14A H 0.6206 0.5489 0.8494 0.060 Uiso 1 1 calc R A .
H14B H 0.5154 0.5147 0.8977 0.060 Uiso 1 1 calc R . .
C151 C 0.5544(5) 0.2399(6) 0.7469(4) 0.0493(7) Uani 1 1 d U A .
C152 C 0.5965(5) 0.3176(6) 0.8121(4) 0.0491(7) Uani 1 1 d U . .
H152 H 0.6629 0.3074 0.8603 0.059 Uiso 1 1 calc R A .
C153 C 0.5438(5) 0.4074(6) 0.8074(4) 0.0500(7) Uani 1 1 d U A .
C154 C 0.4466(6) 0.4239(6) 0.7367(4) 0.0523(8) Uani 1 1 d U . .
H154 H 0.4103 0.4864 0.7323 0.063 Uiso 1 1 calc R A .
C155 C 0.4035(6) 0.3459(6) 0.6721(4) 0.0536(8) Uani 1 1 d U A .
H155 H 0.3368 0.3560 0.6240 0.064 Uiso 1 1 calc R . .
C156 C 0.4559(6) 0.2559(6) 0.6771(4) 0.0519(8) Uani 1 1 d U . .
H156 H 0.4250 0.2042 0.6329 0.062 Uiso 1 1 calc R A .
N211 N 0.8276(4) 0.3632(3) 0.6836(3) 0.0263(6) Uani 1 1 d U . .
C212 C 0.7224(4) 0.3716(3) 0.6206(3) 0.0267(5) Uani 1 1 d U . .
C213 C 0.6646(5) 0.4619(4) 0.6137(3) 0.0297(6) Uani 1 1 d U . .
H213 H 0.5902 0.4674 0.5705 0.036 Uiso 1 1 calc R . .
C214 C 0.7161(5) 0.5428(4) 0.6700(3) 0.0312(6) Uani 1 1 d U . .
H214 H 0.6765 0.6039 0.6666 0.037 Uiso 1 1 calc R . .
C215 C 0.8255(5) 0.5344(4) 0.7314(3) 0.0308(6) Uani 1 1 d U . .
H215 H 0.8640 0.5901 0.7691 0.037 Uiso 1 1 calc R . .
C216 C 0.8781(5) 0.4437(4) 0.7369(3) 0.0288(6) Uani 1 1 d U . .
H216 H 0.9526 0.4376 0.7799 0.035 Uiso 1 1 calc R . .
C221 C 0.7536(4) 0.1971(4) 0.5886(3) 0.0257(6) Uani 1 1 d U . .
C222 C 0.6811(4) 0.2796(4) 0.5657(3) 0.0267(5) Uani 1 1 d U . .
C223 C 0.5760(5) 0.2659(4) 0.4966(3) 0.0300(6) Uani 1 1 d U . .
C224 C 0.5392(5) 0.1762(4) 0.4487(3) 0.0311(7) Uani 1 1 d U . .
H224 H 0.4681 0.1688 0.4013 0.037 Uiso 1 1 calc R . .
C225 C 0.6124(5) 0.0978(4) 0.4741(3) 0.0299(6) Uani 1 1 d U . .
C226 C 0.7167(4) 0.1055(4) 0.5418(3) 0.0277(6) Uani 1 1 d U . .
H226 H 0.7632 0.0490 0.5566 0.033 Uiso 1 1 calc R . .
F227 F 0.5039(3) 0.3431(3) 0.4730(2) 0.0490(9) Uani 1 1 d U . .
F228 F 0.5776(3) 0.0086(2) 0.4285(2) 0.0437(8) Uani 1 1 d U . .
N311 N 0.9761(4) 0.0918(3) 0.6754(3) 0.0288(6) Uani 1 1 d U . .
C312 C 1.0525(5) 0.0849(4) 0.6194(3) 0.0294(5) Uani 1 1 d U . .
C313 C 1.1062(5) -0.0044(4) 0.6067(4) 0.0345(6) Uani 1 1 d U . .
H313 H 1.1601 -0.0087 0.5681 0.041 Uiso 1 1 calc R . .
C314 C 1.0814(5) -0.0868(4) 0.6500(4) 0.0373(7) Uani 1 1 d U . .
H314 H 1.1171 -0.1478 0.6407 0.045 Uiso 1 1 calc R . .
C315 C 1.0039(5) -0.0791(4) 0.7069(4) 0.0362(7) Uani 1 1 d U . .
H315 H 0.9860 -0.1346 0.7376 0.043 Uiso 1 1 calc R . .
C316 C 0.9529(5) 0.0112(4) 0.7181(4) 0.0325(6) Uani 1 1 d U . .
H316 H 0.8997 0.0166 0.7571 0.039 Uiso 1 1 calc R . .
C321 C 1.0030(4) 0.2572(3) 0.6007(3) 0.0260(6) Uani 1 1 d U . .
C322 C 1.0685(4) 0.1773(4) 0.5773(3) 0.0271(5) Uani 1 1 d U . .
C323 C 1.1432(5) 0.1918(4) 0.5187(3) 0.0286(6) Uani 1 1 d U . .
C324 C 1.1588(5) 0.2813(4) 0.4832(3) 0.0295(6) Uani 1 1 d U . .
H324 H 1.2094 0.2894 0.4427 0.035 Uiso 1 1 calc R . .
C325 C 1.0964(5) 0.3583(4) 0.5100(3) 0.0290(6) Uani 1 1 d U . .
C326 C 1.0189(4) 0.3495(4) 0.5661(3) 0.0277(6) Uani 1 1 d U . .
H326 H 0.9768 0.4050 0.5812 0.033 Uiso 1 1 calc R . .
F327 F 1.2071(4) 0.1178(3) 0.4945(3) 0.0504(9) Uani 1 1 d U . .
F328 F 1.1154(3) 0.4492(2) 0.4803(2) 0.0460(8) Uani 1 1 d U . .
P11X P 0.2859(6) 0.1850(5) 0.1985(4) 0.0431(5) Uani 0.648(5) 1 d PDU B 1
F12X F 0.3475(6) 0.1596(5) 0.1210(4) 0.0505(8) Uani 0.648(5) 1 d PDU B 1
F13X F 0.2177(6) 0.2209(4) 0.2753(4) 0.0506(9) Uani 0.648(5) 1 d PDU B 1
F14X F 0.4041(5) 0.2539(4) 0.2496(3) 0.0514(8) Uani 0.648(5) 1 d PDU B 1
F15X F 0.3305(6) 0.0931(4) 0.2502(4) 0.0568(9) Uani 0.648(5) 1 d PDU B 1
F16X F 0.1593(5) 0.1223(4) 0.1492(4) 0.0475(9) Uani 0.648(5) 1 d PDU B 1
F17X F 0.2304(6) 0.2826(4) 0.1495(3) 0.0437(8) Uani 0.648(5) 1 d PDU B 1
P11Y P 0.2919(12) 0.1803(10) 0.1955(8) 0.0451(5) Uani 0.352(5) 1 d PDU B 2
F12Y F 0.2900(10) 0.0642(8) 0.2202(6) 0.0516(10) Uani 0.352(5) 1 d PDU B 2
F13Y F 0.2954(10) 0.2883(7) 0.1645(6) 0.0475(9) Uani 0.352(5) 1 d PDU B 2
F14Y F 0.3176(10) 0.1362(8) 0.1015(6) 0.0495(11) Uani 0.352(5) 1 d PDU B 2
F15Y F 0.4405(8) 0.1869(8) 0.2348(6) 0.0497(10) Uani 0.352(5) 1 d PDU B 2
F16Y F 0.2732(10) 0.2088(8) 0.2879(6) 0.0466(9) Uani 0.352(5) 1 d PDU B 2
F17Y F 0.1484(9) 0.1617(8) 0.1516(7) 0.0476(10) Uani 0.352(5) 1 d PDU B 2
Cl1X Cl 0.3069(11) 0.0769(8) -0.1878(9) 0.1013(16) Uani 0.50 1 d PDU C 1
Cl2X Cl 0.4541(6) -0.0290(5) -0.0544(4) 0.1101(19) Uani 0.50 1 d PDU . 1
C13X C 0.371(2) 0.0797(10) -0.0738(8) 0.099(2) Uani 0.50 1 d PDU C 1
H13A H 0.4277 0.1399 -0.0544 0.119 Uiso 0.50 1 calc PR C 1
H13B H 0.3048 0.0805 -0.0415 0.119 Uiso 0.50 1 calc PR C 1
Cl1Y Cl 0.2675(6) -0.1203(4) -0.1111(3) 0.0925(16) Uani 0.50 1 d PDU D 2
Cl2Y Cl 0.3298(12) 0.0646(7) -0.1733(9) 0.0981(14) Uani 0.50 1 d PDU D 2
C13Y C 0.3620(14) -0.0627(8) -0.1728(11) 0.076(3) Uani 0.50 1 d PDU D 2
H13C H 0.3428 -0.0935 -0.2332 0.092 Uiso 0.50 1 calc PR D 2
H13D H 0.4507 -0.0699 -0.1457 0.092 Uiso 0.50 1 calc PR D 2

loop_
_atom_site_aniso_label
_atom_site_aniso_U_11
_atom_site_aniso_U_22
_atom_site_aniso_U_33
_atom_site_aniso_U_23
_atom_site_aniso_U_13
_atom_site_aniso_U_12
Ir1 0.02029(10) 0.02168(10) 0.02025(10) 0.00165(6) 0.00467(6) 0.00024(6)
N111 0.0326(13) 0.0555(16) 0.0266(12) 0.0096(12) 0.0022(11) -0.0139(12)
C112 0.0378(12) 0.0619(14) 0.0277(11) 0.0094(11) 0.0028(10) -0.0178(12)
C113 0.0419(14) 0.0671(17) 0.0309(13) 0.0120(13) -0.0013(12) -0.0188(14)
C114 0.0412(14) 0.0688(18) 0.0332(14) 0.0129(14) -0.0040(13) -0.0188(14)
C115 0.0373(14) 0.0648(18) 0.0331(14) 0.0122(14) -0.0025(12) -0.0175(14)
C116 0.0333(14) 0.0584(17) 0.0293(13) 0.0115(13) 0.0012(12) -0.0149(13)
N121 0.0377(12) 0.0723(14) 0.0306(11) -0.0023(11) 0.0124(10) -0.0225(11)
N122 0.0360(12) 0.0651(15) 0.0272(12) 0.0003(12) 0.0105(10) -0.0197(12)
C123 0.0398(12) 0.0661(14) 0.0285(11) 0.0047(11) 0.0073(10) -0.0202(12)
C124 0.0449(14) 0.0732(17) 0.0316(13) 0.0052(13) 0.0089(12) -0.0239(14)
C125 0.0444(14) 0.0757(17) 0.0330(13) 0.0024(13) 0.0113(12) -0.0250(14)
C126 0.0347(13) 0.0779(15) 0.0321(13) -0.0098(13) 0.0128(11) -0.0207(12)
N31X 0.0288(14) 0.0606(17) 0.0493(14) -0.0032(13) 0.0033(13) -0.0068(14)
C32X 0.0287(13) 0.0611(16) 0.0492(13) -0.0046(12) 0.0038(12) -0.0064(13)
C33X 0.0294(14) 0.0602(17) 0.0499(15) -0.0035(14) 0.0027(13) -0.0064(14)
C34X 0.0303(15) 0.0599(18) 0.0504(15) -0.0022(14) 0.0023(14) -0.0069(15)
C35X 0.0304(15) 0.0601(17) 0.0506(15) -0.0012(14) 0.0022(14) -0.0073(15)
C36X 0.0296(15) 0.0603(17) 0.0501(14) -0.0018(14) 0.0025(14) -0.0071(15)
N31Y 0.0289(14) 0.0607(17) 0.0495(14) -0.0032(13) 0.0032(13) -0.0069(14)
C32Y 0.0285(13) 0.0607(16) 0.0488(13) -0.0047(12) 0.0035(12) -0.0065(13)
C33Y 0.0295(14) 0.0601(17) 0.0498(14) -0.0029(13) 0.0027(13) -0.0070(14)
C34Y 0.0307(15) 0.0599(18) 0.0506(15) -0.0013(14) 0.0022(14) -0.0074(15)
C35Y 0.0304(15) 0.0598(18) 0.0506(15) -0.0009(14) 0.0022(14) -0.0076(15)
C36Y 0.0299(15) 0.0605(17) 0.0502(14) -0.0018(14) 0.0028(14) -0.0071(15)
N141 0.0291(11) 0.0784(15) 0.0385(12) -0.0154(12) 0.0103(10) -0.0080(12)
N142 0.0269(12) 0.0672(16) 0.0410(12) -0.0129(12) 0.0091(10) -0.0053(12)
C143 0.0280(11) 0.0662(15) 0.0457(12) -0.0097(11) 0.0064(10) -0.0062(11)
C144 0.0299(13) 0.0800(17) 0.0461(14) -0.0114(14) 0.0079(11) -0.0073(14)
C145 0.0305(12) 0.0846(17) 0.0434(14) -0.0125(14) 0.0095(12) -0.0085(14)
C146 0.0297(13) 0.0826(16) 0.0356(13) -0.0163(12) 0.0106(11) -0.0101(13)
C151 0.0309(12) 0.0830(15) 0.0325(12) -0.0148(12) 0.0127(11) -0.0172(11)
C152 0.0288(13) 0.0845(16) 0.0325(13) -0.0164(13) 0.0125(12) -0.0143(12)
C153 0.0290(12) 0.0855(15) 0.0340(12) -0.0170(12) 0.0121(10) -0.0125(12)
C154 0.0310(14) 0.0881(18) 0.0352(14) -0.0171(14) 0.0104(12) -0.0123(13)
C155 0.0325(14) 0.0891(18) 0.0355(14) -0.0170(14) 0.0086(12) -0.0139(13)
C156 0.0318(14) 0.0867(17) 0.0341(14) -0.0167(14) 0.0103(12) -0.0162(13)
N211 0.0261(11) 0.0252(11) 0.0284(12) -0.0018(10) 0.0094(10) 0.0003(10)
C212 0.0263(11) 0.0257(10) 0.0288(11) -0.0009(9) 0.0087(9) 0.0015(9)
C213 0.0291(13) 0.0267(12) 0.0335(13) -0.0014(11) 0.0085(11) 0.0028(11)
C214 0.0315(13) 0.0268(12) 0.0359(14) -0.0029(11) 0.0102(12) 0.0026(11)
C215 0.0310(13) 0.0270(12) 0.0347(13) -0.0043(11) 0.0103(11) 0.0003(11)
C216 0.0288(13) 0.0265(12) 0.0315(13) -0.0034(11) 0.0096(11) -0.0003(11)
C221 0.0249(12) 0.0265(12) 0.0259(12) -0.0017(11) 0.0070(11) 0.0015(10)
C222 0.0260(11) 0.0268(10) 0.0272(11) -0.0011(9) 0.0066(10) 0.0020(9)
C223 0.0291(12) 0.0296(12) 0.0293(13) -0.0009(11) 0.0035(11) 0.0023(11)
C224 0.0302(13) 0.0307(13) 0.0295(13) -0.0024(11) 0.0022(11) 0.0011(11)
C225 0.0291(13) 0.0295(13) 0.0288(13) -0.0043(11) 0.0041(11) 0.0008(11)
C226 0.0270(13) 0.0277(12) 0.0276(13) -0.0031(11) 0.0058(11) 0.0019(11)
F227 0.0445(19) 0.0421(18) 0.050(2) 0.0006(15) -0.0116(16) 0.0162(15)
F228 0.0423(18) 0.0362(17) 0.0439(18) -0.0185(14) -0.0014(15) -0.0020(14)
N311 0.0309(12) 0.0247(11) 0.0314(12) 0.0059(10) 0.0077(10) 0.0014(10)
C312 0.0312(11) 0.0258(10) 0.0317(11) 0.0040(9) 0.0081(10) 0.0023(10)
C313 0.0374(14) 0.0281(12) 0.0387(14) 0.0033(11) 0.0094(12) 0.0046(11)
C314 0.0413(14) 0.0285(12) 0.0423(14) 0.0051(12) 0.0088(12) 0.0048(12)
C315 0.0403(14) 0.0274(12) 0.0409(14) 0.0075(12) 0.0081(12) 0.0025(12)
C316 0.0358(14) 0.0263(12) 0.0359(14) 0.0078(11) 0.0081(12) 0.0008(11)
C321 0.0267(12) 0.0257(12) 0.0263(12) 0.0048(10) 0.0071(11) 0.0022(10)
C322 0.0282(11) 0.0261(10) 0.0278(11) 0.0035(9) 0.0078(10) 0.0021(9)
C323 0.0296(13) 0.0286(12) 0.0290(13) 0.0025(11) 0.0094(10) 0.0022(11)
C324 0.0303(13) 0.0302(13) 0.0297(13) 0.0043(11) 0.0102(11) 0.0007(11)
C325 0.0298(13) 0.0285(13) 0.0302(13) 0.0072(11) 0.0089(11) 0.0018(11)
C326 0.0284(13) 0.0269(12) 0.0290(13) 0.0064(11) 0.0080(11) 0.0030(11)
F327 0.063(2) 0.0380(18) 0.063(2) 0.0024(16) 0.0377(19) 0.0115(16)
F328 0.054(2) 0.0351(17) 0.059(2) 0.0247(15) 0.0290(17) 0.0080(15)
P11X 0.0549(10) 0.0376(9) 0.0315(8) 0.0038(7) 0.0014(7) -0.0095(8)
F12X 0.0561(18) 0.0480(18) 0.0423(15) -0.0072(14) 0.0049(13) -0.0029(15)
F13X 0.065(2) 0.0492(19) 0.0333(16) 0.0000(14) 0.0068(15) -0.0127(18)
F14X 0.0565(15) 0.0468(15) 0.0419(15) -0.0014(14) -0.0031(13) -0.0098(13)
F15X 0.0706(19) 0.0433(15) 0.0441(17) 0.0051(13) -0.0108(15) -0.0042(15)
F16X 0.0579(16) 0.0385(17) 0.0393(15) -0.0014(15) 0.0016(13) -0.0109(14)
F17X 0.0556(18) 0.0372(14) 0.0329(15) 0.0004(12) 0.0012(15) -0.0053(14)
P11Y 0.0558(11) 0.0397(10) 0.0337(9) 0.0022(8) 0.0009(9) -0.0087(9)
F12Y 0.064(2) 0.0402(15) 0.0411(18) 0.0027(15) -0.0049(18) -0.0087(16)
F13Y 0.0593(18) 0.0406(14) 0.0364(16) 0.0026(13) 0.0012(16) -0.0087(15)
F14Y 0.056(2) 0.047(2) 0.0394(17) -0.0061(17) 0.0025(17) -0.008(2)
F15Y 0.0559(15) 0.0478(19) 0.0388(18) 0.0005(18) 0.0005(15) -0.0081(16)
F16Y 0.057(2) 0.0447(18) 0.0327(14) 0.0032(15) 0.0010(16) -0.0065(19)
F17Y 0.0559(15) 0.0432(19) 0.0379(17) 0.0016(18) 0.0015(15) -0.0074(16)
Cl1X 0.102(4) 0.099(3) 0.104(4) 0.022(2) 0.025(3) 0.006(3)
Cl2X 0.094(4) 0.134(5) 0.116(4) 0.033(4) 0.039(3) 0.042(3)
C13X 0.104(5) 0.094(3) 0.104(4) 0.019(4) 0.029(4) 0.013(3)
Cl1Y 0.135(5) 0.081(3) 0.071(3) 0.001(2) 0.049(3) -0.005(3)
Cl2Y 0.101(4) 0.093(3) 0.107(4) 0.020(2) 0.034(3) 0.007(2)
C13Y 0.069(9) 0.092(5) 0.072(9) 0.001(7) 0.024(7) 0.004(7)

loop_
_atom_type_symbol
_atom_type_description
_atom_type_scat_dispersion_real
_atom_type_scat_dispersion_imag
_atom_type_scat_source
C C 0.0033 0.0016 'International Tables Vol C Tables 4.2.6.8 and 6.1.1.4'
Cl Cl 0.1484 0.1585 'International Tables Vol C Tables 4.2.6.8 and 6.1.1.4'
F F 0.0171 0.0103 'International Tables Vol C Tables 4.2.6.8 and 6.1.1.4'
Ir Ir -1.4442 7.9887 'International Tables Vol C Tables 4.2.6.8 and 6.1.1.4'
N N 0.0061 0.0033 'International Tables Vol C Tables 4.2.6.8 and 6.1.1.4'
P P 0.1023 0.0942 'International Tables Vol C Tables 4.2.6.8 and 6.1.1.4'
H H 0.0000 0.0000 'International Tables Vol C Tables 4.2.6.8 and 6.1.1.4'

loop_
_geom_angle_atom_site_label_1
_geom_angle_atom_site_label_2
_geom_angle_atom_site_label_3
_geom_angle
_geom_angle_site_symmetry_3
C321 Ir1 C221 88.83(19) .
C321 Ir1 N211 94.21(18) .
C221 Ir1 N211 79.98(18) .
C321 Ir1 N311 80.29(18) .
C221 Ir1 N311 94.86(18) .
N211 Ir1 N311 172.59(16) .
C321 Ir1 N122 168.04(19) .
C221 Ir1 N122 101.93(18) .
N211 Ir1 N122 92.8(2) .
N311 Ir1 N122 93.5(2) .
C321 Ir1 N111 93.89(18) .
C221 Ir1 N111 176.48(18) .
N211 Ir1 N111 97.57(19) .
N311 Ir1 N111 87.80(19) .
N122 Ir1 N111 75.57(17) .
C116 N111 C112 117.5(5) .
C116 N111 Ir1 126.5(4) .
C112 N111 Ir1 115.9(4) .
N111 C112 C113 122.4(5) .
N111 C112 C123 114.7(5) .
C113 C112 C123 122.9(5) .
C112 C113 C114 119.1(5) .
C112 C113 H113 120.4 .
C114 C113 H113 120.4 .
C115 C114 C113 118.2(5) .
C115 C114 H114 120.9 .
C113 C114 H114 120.9 .
C116 C115 C114 119.3(5) .
C116 C115 H115 120.3 .
C114 C115 H115 120.3 .
N111 C116 C115 123.3(5) .
N111 C116 H116 118.3 .
C115 C116 H116 118.3 .
N122 N121 C125 109.8(5) .
N122 N121 C126 121.6(5) .
C125 N121 C126 127.7(5) .
C123 N122 N121 106.4(5) .
C123 N122 Ir1 114.9(4) .
N121 N122 Ir1 137.1(4) .
N122 C123 C124 110.7(5) .
N122 C123 C112 117.8(5) .
C124 C123 C112 131.6(5) .
C125 C124 C123 104.8(5) .
C125 C124 H124 127.6 .
C123 C124 H124 127.6 .
N121 C125 C124 108.3(5) .
N121 C125 H125 125.9 .
C124 C125 H125 125.9 .
N121 C126 C151 112.5(5) .
N121 C126 H12A 109.1 .
C151 C126 H12A 109.1 .
N121 C126 H12B 109.1 .
C151 C126 H12B 109.1 .
H12A C126 H12B 107.8 .
C32X N31X C36X 120.0 .
C143 C32X N31X 111.7(5) .
C143 C32X C33X 128.2(5) .
N31X C32X C33X 120.0 .
C32X C33X C34X 120.0 .
C32X C33X H33X 120.0 .
C34X C33X H33X 120.0 .
C35X C34X C33X 120.0 .
C35X C34X H34X 120.0 .
C33X C34X H34X 120.0 .
C36X C35X C34X 120.0 .
C36X C35X H35X 120.0 .
C34X C35X H35X 120.0 .
C35X C36X N31X 120.0 .
C35X C36X H36X 120.0 .
N31X C36X H36X 120.0 .
C32Y N31Y C36Y 120.0 .
N31Y C32Y C33Y 120.0 .
N31Y C32Y C143 117.8(5) .
C33Y C32Y C143 122.0(5) .
C34Y C33Y C32Y 120.0 .
C34Y C33Y H33Y 120.0 .
C32Y C33Y H33Y 120.0 .
C33Y C34Y C35Y 120.0 .
C33Y C34Y H34Y 120.0 .
C35Y C34Y H34Y 120.0 .
C34Y C35Y C36Y 120.0 .
C34Y C35Y H35Y 120.0 .
C36Y C35Y H35Y 120.0 .
C35Y C36Y N31Y 120.0 .
C35Y C36Y H36Y 120.0 .
N31Y C36Y H36Y 120.0 .
C145 N141 N142 111.5(6) .
C145 N141 C146 127.5(6) .
N142 N141 C146 121.1(5) .
C143 N142 N141 105.6(5) .
N142 C143 C32X 117.4(6) .
N142 C143 C144 110.1(6) .
C32X C143 C144 132.4(7) .
N142 C143 C32Y 124.1(6) .
C32X C143 C32Y 9.0(4) .
C144 C143 C32Y 125.6(6) .
C145 C144 C143 104.8(6) .
C145 C144 H144 127.6 .
C143 C144 H144 127.6 .
N141 C145 C144 108.0(6) .
N141 C145 H145 126.0 .
C144 C145 H145 126.0 .
N141 C146 C153 114.4(6) .
N141 C146 H14A 108.7 .
C153 C146 H14A 108.7 .
N141 C146 H14B 108.7 .
C153 C146 H14B 108.7 .
H14A C146 H14B 107.6 .
C156 C151 C152 118.4(7) .
C156 C151 C126 119.0(6) .
C152 C151 C126 122.6(6) .
C153 C152 C151 121.5(6) .
C153 C152 H152 119.3 .
C151 C152 H152 119.3 .
C152 C153 C154 120.1(6) .
C152 C153 C146 122.5(6) .
C154 C153 C146 117.4(7) .
C153 C154 C155 118.4(8) .
C153 C154 H154 120.8 .
C155 C154 H154 120.8 .
C156 C155 C154 121.4(7) .
C156 C155 H155 119.3 .
C154 C155 H155 119.3 .
C155 C156 C151 120.2(6) .
C155 C156 H156 119.9 .
C151 C156 H156 119.9 .
C216 N211 C212 119.3(4) .
C216 N211 Ir1 123.9(3) .
C212 N211 Ir1 116.8(3) .
N211 C212 C213 120.1(4) .
N211 C212 C222 113.3(4) .
C213 C212 C222 126.6(4) .
C214 C213 C212 119.8(5) .
C214 C213 H213 120.1 .
C212 C213 H213 120.1 .
C213 C214 C215 119.5(5) .
C213 C214 H214 120.3 .
C215 C214 H214 120.3 .
C216 C215 C214 118.8(5) .
C216 C215 H215 120.6 .
C214 C215 H215 120.6 .
N211 C216 C215 122.5(5) .
N211 C216 H216 118.8 .
C215 C216 H216 118.8 .
C226 C221 C222 118.9(4) .
C226 C221 Ir1 126.8(4) .
C222 C221 Ir1 114.4(3) .
C223 C222 C221 118.4(4) .
C223 C222 C212 126.0(4) .
C221 C222 C212 115.5(4) .
F227 C223 C224 116.3(4) .
F227 C223 C222 120.2(4) .
C224 C223 C222 123.5(5) .
C223 C224 C225 115.9(5) .
C223 C224 H224 122.1 .
C225 C224 H224 122.1 .
F228 C225 C226 119.1(4) .
F228 C225 C224 117.0(4) .
C226 C225 C224 123.9(5) .
C225 C226 C221 119.5(5) .
C225 C226 H226 120.3 .
C221 C226 H226 120.3 .
C316 N311 C312 119.2(4) .
C316 N311 Ir1 124.8(4) .
C312 N311 Ir1 116.0(3) .
N311 C312 C313 120.1(5) .
N311 C312 C322 113.4(4) .
C313 C312 C322 126.6(5) .
C314 C313 C312 120.5(5) .
C314 C313 H313 119.8 .
C312 C313 H313 119.8 .
C313 C314 C315 119.2(5) .
C313 C314 H314 120.4 .
C315 C314 H314 120.4 .
C314 C315 C316 118.6(5) .
C314 C315 H315 120.7 .
C316 C315 H315 120.7 .
N311 C316 C315 122.5(5) .
N311 C316 H316 118.8 .
C315 C316 H316 118.8 .
C326 C321 C322 118.5(4) .
C326 C321 Ir1 126.6(4) .
C322 C321 Ir1 114.7(3) .
C323 C322 C321 118.9(4) .
C323 C322 C312 125.6(5) .
C321 C322 C312 115.5(4) .
F327 C323 C324 115.6(4) .
F327 C323 C322 120.9(4) .
C324 C323 C322 123.4(5) .
C323 C324 C325 115.8(5) .
C323 C324 H324 122.1 .
C325 C324 H324 122.1 .
F328 C325 C326 118.3(4) .
F328 C325 C324 117.4(4) .
C326 C325 C324 124.3(5) .
C325 C326 C321 119.0(5) .
C325 C326 H326 120.5 .
C321 C326 H326 120.5 .
F15X P11X F12X 95.6(5) .
F15X P11X F14X 92.7(5) .
F12X P11X F14X 92.1(5) .
F15X P11X F16X 90.1(5) .
F12X P11X F16X 91.5(4) .
F14X P11X F16X 175.2(6) .
F15X P11X F17X 175.0(6) .
F12X P11X F17X 89.2(4) .
F14X P11X F17X 88.5(4) .
F16X P11X F17X 88.4(4) .
F15X P11X F13X 89.6(5) .
F12X P11X F13X 174.8(6) .
F14X P11X F13X 87.3(4) .
F16X P11X F13X 88.8(4) .
F17X P11X F13X 85.6(4) .
F16Y P11Y F13Y 96.8(8) .
F16Y P11Y F17Y 94.8(8) .
F13Y P11Y F17Y 92.4(8) .
F16Y P11Y F15Y 89.7(7) .
F13Y P11Y F15Y 92.1(8) .
F17Y P11Y F15Y 173.2(10) .
F16Y P11Y F12Y 87.8(8) .
F13Y P11Y F12Y 175.3(9) .
F17Y P11Y F12Y 87.2(8) .
F15Y P11Y F12Y 87.9(8) .
F16Y P11Y F14Y 172.7(11) .
F13Y P11Y F14Y 90.1(8) .
F17Y P11Y F14Y 87.1(7) .
F15Y P11Y F14Y 87.8(7) .
F12Y P11Y F14Y 85.3(7) .
C13X Cl2X Cl2X 90.7(7) 2_655
Cl2X C13X Cl1X 106.81(17) .
Cl2X C13X H13A 110.4 .
Cl1X C13X H13A 110.4 .
Cl2X C13X H13B 110.4 .
Cl1X C13X H13B 110.4 .
H13A C13X H13B 108.6 .
Cl1Y C13Y Cl2Y 106.75(17) .
Cl1Y C13Y H13C 110.4 .
Cl2Y C13Y H13C 110.4 .
Cl1Y C13Y H13D 110.4 .
Cl2Y C13Y H13D 110.4 .
H13C C13Y H13D 108.6 .

loop_
_geom_bond_atom_site_label_1
_geom_bond_atom_site_label_2
_geom_bond_distance
_geom_bond_site_symmetry_2
Ir1 C321 2.000(5) .
Ir1 C221 2.015(5) .
Ir1 N211 2.049(4) .
Ir1 N311 2.051(4) .
Ir1 N122 2.158(4) .
Ir1 N111 2.160(5) .
N111 C116 1.340(7) .
N111 C112 1.358(7) .
C112 C113 1.383(8) .
C112 C123 1.454(8) .
C113 C114 1.395(8) .
C113 H113 0.9500 .
C114 C115 1.386(8) .
C114 H114 0.9500 .
C115 C116 1.376(7) .
C115 H115 0.9500 .
C116 H116 0.9500 .
N121 N122 1.354(6) .
N121 C125 1.354(8) .
N121 C126 1.452(8) .
N122 C123 1.335(7) .
C123 C124 1.393(8) .
C124 C125 1.372(8) .
C124 H124 0.9500 .
C125 H125 0.9500 .
C126 C151 1.506(11) .
C126 H12A 0.9900 .
C126 H12B 0.9900 .
N31X C32X 1.3900 .
N31X C36X 1.3900 .
C32X C143 1.381(9) .
C32X C33X 1.3900 .
C33X C34X 1.3900 .
C33X H33X 0.9500 .
C34X C35X 1.3900 .
C34X H34X 0.9500 .
C35X C36X 1.3900 .
C35X H35X 0.9500 .
C36X H36X 0.9500 .
N31Y C32Y 1.3900 .
N31Y C36Y 1.3900 .
C32Y C33Y 1.3900 .
C32Y C143 1.462(9) .
C33Y C34Y 1.3900 .
C33Y H33Y 0.9500 .
C34Y C35Y 1.3900 .
C34Y H34Y 0.9500 .
C35Y C36Y 1.3900 .
C35Y H35Y 0.9500 .
C36Y H36Y 0.9500 .
N141 C145 1.334(8) .
N141 N142 1.342(8) .
N141 C146 1.445(9) .
N142 C143 1.332(8) .
C143 C144 1.407(9) .
C144 C145 1.358(10) .
C144 H144 0.9500 .
C145 H145 0.9500 .
C146 C153 1.518(9) .
C146 H14A 0.9900 .
C146 H14B 0.9900 .
C151 C156 1.393(9) .
C151 C152 1.408(9) .
C152 C153 1.367(11) .
C152 H152 0.9500 .
C153 C154 1.395(9) .
C154 C155 1.408(9) .
C154 H154 0.9500 .
C155 C156 1.369(11) .
C155 H155 0.9500 .
C156 H156 0.9500 .
N211 C216 1.349(6) .
N211 C212 1.360(6) .
C212 C213 1.402(7) .
C212 C222 1.463(6) .
C213 C214 1.380(7) .
C213 H213 0.9500 .
C214 C215 1.380(7) .
C214 H214 0.9500 .
C215 C216 1.378(7) .
C215 H215 0.9500 .
C216 H216 0.9500 .
C221 C226 1.396(6) .
C221 C222 1.418(7) .
C222 C223 1.396(7) .
C223 F227 1.359(6) .
C223 C224 1.383(7) .
C224 C225 1.384(7) .
C224 H224 0.9500 .
C225 F228 1.358(6) .
C225 C226 1.376(7) .
C226 H226 0.9500 .
N311 C316 1.353(6) .
N311 C312 1.363(7) .
C312 C313 1.394(7) .
C312 C322 1.464(6) .
C313 C314 1.381(7) .
C313 H313 0.9500 .
C314 C315 1.384(8) .
C314 H314 0.9500 .
C315 C316 1.387(7) .
C315 H315 0.9500 .
C316 H316 0.9500 .
C321 C326 1.404(6) .
C321 C322 1.408(7) .
C322 C323 1.394(7) .
C323 F327 1.340(6) .
C323 C324 1.376(7) .
C324 C325 1.377(7) .
C324 H324 0.9500 .
C325 F328 1.359(6) .
C325 C326 1.376(7) .
C326 H326 0.9500 .
P11X F15X 1.557(8) .
P11X F12X 1.562(8) .
P11X F14X 1.595(8) .
P11X F16X 1.614(8) .
P11X F17X 1.636(8) .
P11X F13X 1.636(8) .
P11Y F16Y 1.548(12) .
P11Y F13Y 1.561(14) .
P11Y F17Y 1.586(14) .
P11Y F15Y 1.619(14) .
P11Y F12Y 1.633(14) .
P11Y F14Y 1.659(13) .
Cl1X C13X 1.770(2) .
Cl2X C13X 1.769(2) .
Cl2X Cl2X 1.886(14) 2_655
C13X H13A 0.9900 .
C13X H13B 0.9900 .
Cl1Y C13Y 1.769(2) .
Cl2Y C13Y 1.769(2) .
C13Y H13C 0.9900 .
C13Y H13D 0.9900 .

loop_
_geom_torsion_atom_site_label_1
_geom_torsion_atom_site_label_2
_geom_torsion_atom_site_label_3
_geom_torsion_atom_site_label_4
_geom_torsion
_geom_torsion_site_symmetry_1
C321 Ir1 N111 C116 10.3(6) .
C221 Ir1 N111 C116 -130(3) .
N211 Ir1 N111 C116 -84.4(6) .
N311 Ir1 N111 C116 90.4(6) .
N122 Ir1 N111 C116 -175.4(6) .
C321 Ir1 N111 C112 -166.4(5) .
C221 Ir1 N111 C112 53(3) .
N211 Ir1 N111 C112 98.8(5) .
N311 Ir1 N111 C112 -86.3(5) .
N122 Ir1 N111 C112 7.9(5) .
C116 N111 C112 C113 -2.0(10) .
Ir1 N111 C112 C113 175.1(6) .
C116 N111 C112 C123 177.9(6) .
Ir1 N111 C112 C123 -5.1(8) .
N111 C112 C113 C114 1.6(12) .
C123 C112 C113 C114 -178.3(7) .
C112 C113 C114 C115 0.1(12) .
C113 C114 C115 C116 -1.2(12) .
C112 N111 C116 C115 0.8(10) .
Ir1 N111 C116 C115 -175.9(5) .
C114 C115 C116 N111 0.8(12) .
C125 N121 N122 C123 -0.2(8) .
C126 N121 N122 C123 170.0(6) .
C125 N121 N122 Ir1 164.0(6) .
C126 N121 N122 Ir1 -25.7(10) .
C321 Ir1 N122 C123 19.0(12) .
C221 Ir1 N122 C123 172.8(5) .
N211 Ir1 N122 C123 -106.9(5) .
N311 Ir1 N122 C123 77.1(5) .
N111 Ir1 N122 C123 -9.8(5) .
C321 Ir1 N122 N121 -144.3(8) .
C221 Ir1 N122 N121 9.5(7) .
N211 Ir1 N122 N121 89.9(7) .
N311 Ir1 N122 N121 -86.2(7) .
N111 Ir1 N122 N121 -173.0(7) .
N121 N122 C123 C124 -0.6(8) .
Ir1 N122 C123 C124 -168.8(5) .
N121 N122 C123 C112 178.8(6) .
Ir1 N122 C123 C112 10.5(8) .
N111 C112 C123 N122 -3.7(10) .
C113 C112 C123 N122 176.2(7) .
N111 C112 C123 C124 175.5(8) .
C113 C112 C123 C124 -4.6(13) .
N122 C123 C124 C125 1.2(9) .
C112 C123 C124 C125 -178.1(8) .
N122 N121 C125 C124 1.0(9) .
C126 N121 C125 C124 -168.5(7) .
C123 C124 C125 N121 -1.3(9) .
N122 N121 C126 C151 -73.5(7) .
C125 N121 C126 C151 94.9(8) .
C36X N31X C32X C143 177.5(9) .
C36X N31X C32X C33X 0.0 .
C143 C32X C33X C34X -177.1(11) .
N31X C32X C33X C34X 0.0 .
C32X C33X C34X C35X 0.0 .
C33X C34X C35X C36X 0.0 .
C34X C35X C36X N31X 0.0 .
C32X N31X C36X C35X 0.0 .
C36Y N31Y C32Y C33Y 0.0 .
C36Y N31Y C32Y C143 174.4(8) .
N31Y C32Y C33Y C34Y 0.0 .
C143 C32Y C33Y C34Y -174.1(8) .
C32Y C33Y C34Y C35Y 0.0 .
C33Y C34Y C35Y C36Y 0.0 .
C34Y C35Y C36Y N31Y 0.0 .
C32Y N31Y C36Y C35Y 0.0 .
C145 N141 N142 C143 1.1(8) .
C146 N141 N142 C143 -179.5(6) .
N141 N142 C143 C32X -178.3(7) .
N141 N142 C143 C144 -1.3(8) .
N141 N142 C143 C32Y 174.7(7) .
N31X C32X C143 N142 -144.7(7) .
C33X C32X C143 N142 32.6(12) .
N31X C32X C143 C144 39.1(12) .
C33X C32X C143 C144 -143.6(8) .
N31X C32X C143 C32Y -5(4) .
C33X C32X C143 C32Y 173(5) .
N31Y C32Y C143 N142 -163.5(6) .
C33Y C32Y C143 N142 10.7(11) .
N31Y C32Y C143 C32X 153(4) .
C33Y C32Y C143 C32X -33(4) .
N31Y C32Y C143 C144 11.9(11) .
C33Y C32Y C143 C144 -173.9(7) .
N142 C143 C144 C145 1.0(8) .
C32X C143 C144 C145 177.4(9) .
C32Y C143 C144 C145 -174.9(8) .
N142 N141 C145 C144 -0.5(9) .
C146 N141 C145 C144 -179.9(7) .
C143 C144 C145 N141 -0.3(8) .
C145 N141 C146 C153 89.5(9) .
N142 N141 C146 C153 -89.9(7) .
N121 C126 C151 C156 166.4(5) .
N121 C126 C151 C152 -13.6(8) .
C156 C151 C152 C153 -0.7(9) .
C126 C151 C152 C153 179.3(5) .
C151 C152 C153 C154 -0.4(9) .
C151 C152 C153 C146 -179.9(6) .
N141 C146 C153 C152 -4.9(8) .
N141 C146 C153 C154 175.6(5) .
C152 C153 C154 C155 1.1(9) .
C146 C153 C154 C155 -179.4(6) .
C153 C154 C155 C156 -0.7(10) .
C154 C155 C156 C151 -0.4(10) .
C152 C151 C156 C155 1.1(9) .
C126 C151 C156 C155 -178.9(6) .
C321 Ir1 N211 C216 -91.0(4) .
C221 Ir1 N211 C216 -179.0(4) .
N311 Ir1 N211 C216 -132.7(11) .
N122 Ir1 N211 C216 79.3(4) .
N111 Ir1 N211 C216 3.5(4) .
C321 Ir1 N211 C212 86.6(4) .
C221 Ir1 N211 C212 -1.4(3) .
N311 Ir1 N211 C212 44.9(13) .
N122 Ir1 N211 C212 -103.1(4) .
N111 Ir1 N211 C212 -178.9(3) .
C216 N211 C212 C213 -2.7(7) .
Ir1 N211 C212 C213 179.6(4) .
C216 N211 C212 C222 177.8(4) .
Ir1 N211 C212 C222 0.1(5) .
N211 C212 C213 C214 1.3(7) .
C222 C212 C213 C214 -179.2(5) .
C212 C213 C214 C215 1.3(8) .
C213 C214 C215 C216 -2.5(8) .
C212 N211 C216 C215 1.5(7) .
Ir1 N211 C216 C215 179.0(4) .
C214 C215 C216 N211 1.1(8) .
C321 Ir1 C221 C226 87.6(4) .
N211 Ir1 C221 C226 -177.9(5) .
N311 Ir1 C221 C226 7.4(5) .
N122 Ir1 C221 C226 -87.2(5) .
N111 Ir1 C221 C226 -132(3) .
C321 Ir1 C221 C222 -92.0(4) .
N211 Ir1 C221 C222 2.5(3) .
N311 Ir1 C221 C222 -172.1(4) .
N122 Ir1 C221 C222 93.3(4) .
N111 Ir1 C221 C222 49(3) .
C226 C221 C222 C223 -0.4(7) .
Ir1 C221 C222 C223 179.1(4) .
C226 C221 C222 C212 177.1(4) .
Ir1 C221 C222 C212 -3.3(6) .
N211 C212 C222 C223 179.5(5) .
C213 C212 C222 C223 0.0(8) .
N211 C212 C222 C221 2.1(6) .
C213 C212 C222 C221 -177.4(5) .
C221 C222 C223 F227 179.7(5) .
C212 C222 C223 F227 2.4(8) .
C221 C222 C223 C224 -0.5(8) .
C212 C222 C223 C224 -177.8(5) .
F227 C223 C224 C225 -179.2(5) .
C222 C223 C224 C225 1.0(8) .
C223 C224 C225 F228 179.4(5) .
C223 C224 C225 C226 -0.5(8) .
F228 C225 C226 C221 179.6(4) .
C224 C225 C226 C221 -0.4(8) .
C222 C221 C226 C225 0.9(7) .
Ir1 C221 C226 C225 -178.6(4) .
C321 Ir1 N311 C316 -179.2(4) .
C221 Ir1 N311 C316 -91.2(4) .
N211 Ir1 N311 C316 -136.8(11) .
N122 Ir1 N311 C316 11.1(4) .
N111 Ir1 N311 C316 86.5(4) .
C321 Ir1 N311 C312 0.7(4) .
C221 Ir1 N311 C312 88.6(4) .
N211 Ir1 N311 C312 43.0(13) .
N122 Ir1 N311 C312 -169.1(4) .
N111 Ir1 N311 C312 -93.7(4) .
C316 N311 C312 C313 -0.3(7) .
Ir1 N311 C312 C313 179.9(4) .
C316 N311 C312 C322 179.5(4) .
Ir1 N311 C312 C322 -0.4(6) .
N311 C312 C313 C314 0.7(8) .
C322 C312 C313 C314 -179.0(5) .
C312 C313 C314 C315 -0.8(8) .
C313 C314 C315 C316 0.5(8) .
C312 N311 C316 C315 -0.1(8) .
Ir1 N311 C316 C315 179.7(4) .
C314 C315 C316 N311 0.0(8) .
C221 Ir1 C321 C326 88.4(4) .
N211 Ir1 C321 C326 8.5(4) .
N311 Ir1 C321 C326 -176.5(5) .
N122 Ir1 C321 C326 -117.2(9) .
N111 Ir1 C321 C326 -89.4(4) .
C221 Ir1 C321 C322 -96.0(4) .
N211 Ir1 C321 C322 -175.8(4) .
N311 Ir1 C321 C322 -0.8(4) .
N122 Ir1 C321 C322 58.4(11) .
N111 Ir1 C321 C322 86.3(4) .
C326 C321 C322 C323 -2.1(7) .
Ir1 C321 C322 C323 -178.1(4) .
C326 C321 C322 C312 176.9(4) .
Ir1 C321 C322 C312 0.9(6) .
N311 C312 C322 C323 178.6(5) .
C313 C312 C322 C323 -1.6(9) .
N311 C312 C322 C321 -0.3(6) .
C313 C312 C322 C321 179.4(5) .
C321 C322 C323 F327 -179.9(4) .
C312 C322 C323 F327 1.2(8) .
C321 C322 C323 C324 1.3(8) .
C312 C322 C323 C324 -177.6(5) .
F327 C323 C324 C325 -178.0(5) .
C322 C323 C324 C325 0.8(8) .
C323 C324 C325 F328 176.2(4) .
C323 C324 C325 C326 -2.2(8) .
F328 C325 C326 C321 -177.0(4) .
C324 C325 C326 C321 1.4(8) .
C322 C321 C326 C325 0.8(7) .
Ir1 C321 C326 C325 176.3(4) .
Cl2X Cl2X C13X Cl1X 160.4(13) 2_655
